data_7130050
loop_
_publ_author_name
'Baalbaki, Hassan A.'
'Shu, Julia'
'Nyamayaro, Kudzanai'
'Jung, Hyuk-Joon'
'Mehrkhodavandi, Parisa'

_publ_section_title
;
 Thermally stable zinc hydride catalyst for hydrosilylation of CO2 to
 silyl formate at atmospheric pressure
;
_journal_name_full 'Chemical Communications'
_journal_paper_doi 10.1039/D2CC01498J
_journal_year 2022
_chemical_formula_moiety 'C42 H55 N2 O P Zn'
_chemical_formula_sum 'C42 H55 N2 O P Zn'
_chemical_formula_weight 700.22
_space_group_crystal_system monoclinic
_space_group_IT_number 14
_space_group_name_Hall '-P 2yn'
_space_group_name_H-M_alt 'P 1 21/n 1'
_atom_sites_solution_hydrogens geom
_atom_sites_solution_primary dual
_audit_creation_date 2022-03-06
_audit_creation_method
;
Olex2 1.3
(compiled 2020.11.12 svn.r5f609507 for OlexSys, GUI svn.r6408)
;
_audit_update_record
;
2022-03-07 deposited with the CCDC.	2022-04-26 downloaded from the CCDC.
;
_cell_angle_alpha 90
_cell_angle_beta 92.997(3)
_cell_angle_gamma 90
_cell_formula_units_Z 4
_cell_length_a 8.0842(8)
_cell_length_b 23.079(2)
_cell_length_c 20.076(2)
_cell_measurement_reflns_used 9183
_cell_measurement_temperature 90
_cell_measurement_theta_max 28.29
_cell_measurement_theta_min 2.22
_cell_volume 3740.6(6)
_computing_cell_refinement 'SAINT V8.40B (?, 2016)'
_computing_data_reduction 'SAINT V8.40B (?, 2016)'
_computing_molecular_graphics 'Olex2 1.3 (Dolomanov et al., 2009)'
_computing_publication_material 'Olex2 1.3 (Dolomanov et al., 2009)'
_computing_structure_refinement 'SHELXL 2017/1 (Sheldrick, 2015)'
_computing_structure_solution 'SHELXT 2018/2 (Sheldrick, 2018)'
_diffrn_ambient_temperature 90
_diffrn_measured_fraction_theta_full 0.997
_diffrn_measured_fraction_theta_max 0.995
_diffrn_measurement_device_type 'Bruker APEX-II CCD'
_diffrn_measurement_method '\f and \w scans'
_diffrn_radiation_type MoK\a
_diffrn_radiation_wavelength 0.71073
_diffrn_reflns_av_R_equivalents 0.0435
_diffrn_reflns_av_unetI/netI 0.0349
_diffrn_reflns_Laue_measured_fraction_full 0.997
_diffrn_reflns_Laue_measured_fraction_max 0.995
_diffrn_reflns_number 9288
_diffrn_reflns_point_group_measured_fraction_full 0.997
_diffrn_reflns_point_group_measured_fraction_max 0.995
_diffrn_reflns_theta_full 25.242
_diffrn_reflns_theta_max 28.326
_diffrn_reflns_theta_min 1.345
_diffrn_source_current 30.0
_diffrn_source_power 1.35
_diffrn_source_voltage 45.0
_diffrn_standards_number 0
_exptl_absorpt_coefficient_mu 0.733
_exptl_absorpt_correction_T_max 0.745687
_exptl_absorpt_correction_T_min 0.647810
_exptl_absorpt_correction_type multi-scan
_exptl_absorpt_process_details
;
 TWINABS-2012/1 (Bruker,2012) was used for absorption correction.

Final HKLF 4 output contains 160304 reflections, Rint = 0.0621
 (74163 with I > 3sig(I), Rint = 0.0426)
;
_exptl_crystal_density_diffrn 1.243
_exptl_crystal_description plate
_exptl_crystal_F_000 1496
_exptl_crystal_size_max 0.2
_exptl_crystal_size_mid 0.12
_exptl_crystal_size_min 0.09
_refine_diff_density_max 0.362
_refine_diff_density_min -0.360
_refine_diff_density_rms 0.061
_refine_ls_extinction_method none
_refine_ls_goodness_of_fit_ref 1.031
_refine_ls_hydrogen_treatment constr
_refine_ls_matrix_type full
_refine_ls_number_parameters 431
_refine_ls_number_reflns 9288
_refine_ls_number_restraints 0
_refine_ls_restrained_S_all 1.031
_refine_ls_R_factor_all 0.0515
_refine_ls_R_factor_gt 0.0363
_refine_ls_shift/su_max 0.002
_refine_ls_shift/su_mean 0.000
_refine_ls_structure_factor_coef Fsqd
_refine_ls_weighting_details 'w=1/[\s^2^(Fo^2^)+(0.0282P)^2^+2.6287P] where P=(Fo^2^+2Fc^2^)/3'
_refine_ls_weighting_scheme calc
_refine_ls_wR_factor_gt 0.0724
_refine_ls_wR_factor_ref 0.0767
_reflns_Friedel_coverage 0.000
_reflns_number_gt 7623
_reflns_number_total 9288
_reflns_threshold_expression 'I > 2\s(I)'
_cod_data_source_file d2cc01498j2.cif
_cod_data_source_block pm295
_cod_original_cell_volume 3740.5(6)
_cod_database_code 7130050
_shelx_shelxl_version_number 2017/1
_shelx_space_group_comment
;
The symmetry employed for this shelxl refinement is uniquely defined
by the following loop, which should always be used as a source of
symmetry information in preference to the above space-group names.
They are only intended as comments.
;
_shelx_estimated_absorpt_t_max 0.937
_shelx_estimated_absorpt_t_min 0.867
_olex2_refinement_description
;
1. Fixed Uiso
 At 1.2 times of:
  All C(H) groups, All C(H,H) groups, All N(H) groups
 At 1.5 times of:
  All C(H,H,H) groups
2.a Ternary CH refined with riding coordinates:
 N1(H1), N2(H2), C16(H16), C17(H17)
2.b Secondary CH2 refined with riding coordinates:
 C15(H15A,H15B), C18(H18A,H18B), C19(H19A,H19B), C20(H20A,H20B), C21(H21A,
 H21B), C22(H22A,H22B), C41(H41A,H41B)
2.c Aromatic/amide H refined with riding coordinates:
 C6(H6), C8(H8), C25(H25), C26(H26), C27(H27), C28(H28), C30(H30), C31(H31),
 C32(H32), C33(H33), C34(H34), C36(H36), C37(H37), C38(H38), C39(H39), C40(H40)
2.d Idealised Me refined as rotating group:
 C1(H1A,H1B,H1C), C2(H2A,H2B,H2C), C3(H3A,H3B,H3C), C11(H11A,H11B,H11C),
 C12(H12A,H12B,H12C), C13(H13A,H13B,H13C), C42(H42A,H42B,H42C)
;
_olex2_submission_special_instructions 'No special instructions were received'

loop_
_space_group_symop_operation_xyz
'x, y, z'
'-x+1/2, y+1/2, -z+1/2'
'-x, -y, -z'
'x-1/2, -y-1/2, z-1/2'

loop_
_atom_site_label
_atom_site_type_symbol
_atom_site_fract_x
_atom_site_fract_y
_atom_site_fract_z
_atom_site_U_iso_or_equiv
_atom_site_adp_type
_atom_site_occupancy
_atom_site_site_symmetry_order
_atom_site_calc_flag
_atom_site_refinement_flags_posn
_atom_site_refinement_flags_adp
_atom_site_refinement_flags_occupancy
_atom_site_disorder_assembly
_atom_site_disorder_group
Zn1 Zn 0.50087(2) 0.38518(2) 0.65000(2) 0.01126(5) Uani 1 1 d . . . . .
P1 P 0.78242(5) 0.54680(2) 0.80913(2) 0.01317(9) Uani 1 1 d . . . . .
O1 O 0.65417(14) 0.37810(5) 0.57693(6) 0.0138(2) Uani 1 1 d . . . . .
N1 N 0.30925(17) 0.42290(5) 0.58772(7) 0.0114(3) Uani 1 1 d . . . . .
H1 H 0.211648 0.396224 0.584945 0.014 Uiso 1 1 calc R U . . .
N2 N 0.54457(16) 0.47318(5) 0.67994(7) 0.0103(3) Uani 1 1 d . . . . .
H2 H 0.528531 0.475946 0.728892 0.012 Uiso 1 1 calc R U . . .
C1 C 0.9567(2) 0.31732(8) 0.52281(9) 0.0211(4) Uani 1 1 d . . . . .
H1A H 0.979462 0.324691 0.476095 0.032 Uiso 1 1 calc R U . . .
H1B H 1.056131 0.301504 0.546217 0.032 Uiso 1 1 calc R U . . .
H1C H 0.925535 0.353668 0.544057 0.032 Uiso 1 1 calc R U . . .
C2 C 0.8648(2) 0.21886(8) 0.48828(10) 0.0233(4) Uani 1 1 d . . . . .
H2A H 0.777366 0.189569 0.490067 0.035 Uiso 1 1 calc R U . . .
H2B H 0.968007 0.203426 0.509027 0.035 Uiso 1 1 calc R U . . .
H2C H 0.881630 0.228830 0.441672 0.035 Uiso 1 1 calc R U . . .
C3 C 0.7901(2) 0.25530(8) 0.59890(9) 0.0206(4) Uani 1 1 d . . . . .
H3A H 0.759315 0.289276 0.624790 0.031 Uiso 1 1 calc R U . . .
H3B H 0.893846 0.239016 0.618177 0.031 Uiso 1 1 calc R U . . .
H3C H 0.702268 0.226109 0.600032 0.031 Uiso 1 1 calc R U . . .
C4 C 0.8135(2) 0.27341(7) 0.52607(8) 0.0159(3) Uani 1 1 d . . . . .
C5 C 0.6527(2) 0.30061(7) 0.49539(8) 0.0130(3) Uani 1 1 d . . . . .
C6 C 0.5709(2) 0.27692(7) 0.43901(8) 0.0137(3) Uani 1 1 d . . . . .
H6 H 0.615268 0.242614 0.420811 0.016 Uiso 1 1 calc R U . . .
C7 C 0.4274(2) 0.30043(7) 0.40730(8) 0.0133(3) Uani 1 1 d . . . . .
C8 C 0.3635(2) 0.35015(7) 0.43531(8) 0.0128(3) Uani 1 1 d . . . . .
H8 H 0.266068 0.367221 0.415385 0.015 Uiso 1 1 calc R U . . .
C9 C 0.4394(2) 0.37552(6) 0.49206(8) 0.0121(3) Uani 1 1 d . . . . .
C10 C 0.5845(2) 0.35168(7) 0.52343(8) 0.0122(3) Uani 1 1 d . . . . .
C11 C 0.2975(2) 0.20879(7) 0.36361(9) 0.0227(4) Uani 1 1 d . . . . .
H11A H 0.395581 0.187329 0.380493 0.034 Uiso 1 1 calc R U . . .
H11B H 0.248553 0.189251 0.323977 0.034 Uiso 1 1 calc R U . . .
H11C H 0.216294 0.210307 0.398132 0.034 Uiso 1 1 calc R U . . .
C12 C 0.1931(2) 0.30301(7) 0.31746(9) 0.0218(4) Uani 1 1 d . . . . .
H12A H 0.109427 0.303202 0.351080 0.033 Uiso 1 1 calc R U . . .
H12B H 0.148463 0.283325 0.277163 0.033 Uiso 1 1 calc R U . . .
H12C H 0.222274 0.342971 0.306498 0.033 Uiso 1 1 calc R U . . .
C13 C 0.4725(3) 0.26818(8) 0.28979(9) 0.0244(4) Uani 1 1 d . . . . .
H13A H 0.503892 0.307588 0.277370 0.037 Uiso 1 1 calc R U . . .
H13B H 0.421444 0.248365 0.250734 0.037 Uiso 1 1 calc R U . . .
H13C H 0.571358 0.246839 0.306015 0.037 Uiso 1 1 calc R U . . .
C14 C 0.3482(2) 0.27093(7) 0.34510(8) 0.0161(3) Uani 1 1 d . . . . .
C15 C 0.3718(2) 0.43086(7) 0.51979(8) 0.0136(3) Uani 1 1 d . . . . .
H15A H 0.460067 0.460618 0.521737 0.016 Uiso 1 1 calc R U . . .
H15B H 0.280376 0.445139 0.489372 0.016 Uiso 1 1 calc R U . . .
C16 C 0.26362(19) 0.47717(6) 0.62267(8) 0.0111(3) Uani 1 1 d . . . . .
H16 H 0.209557 0.465248 0.664198 0.013 Uiso 1 1 calc R U . . .
C17 C 0.41942(19) 0.51170(6) 0.64464(8) 0.0111(3) Uani 1 1 d . . . . .
H17 H 0.469249 0.527360 0.603789 0.013 Uiso 1 1 calc R U . . .
C18 C 0.3711(2) 0.56313(7) 0.68808(8) 0.0141(3) Uani 1 1 d . . . . .
H18A H 0.323552 0.548472 0.729291 0.017 Uiso 1 1 calc R U . . .
H18B H 0.471416 0.585916 0.701124 0.017 Uiso 1 1 calc R U . . .
C19 C 0.2449(2) 0.60228(7) 0.65083(9) 0.0161(3) Uani 1 1 d . . . . .
H19A H 0.296379 0.620220 0.612201 0.019 Uiso 1 1 calc R U . . .
H19B H 0.211315 0.633728 0.680826 0.019 Uiso 1 1 calc R U . . .
C20 C 0.0918(2) 0.56785(7) 0.62644(9) 0.0156(3) Uani 1 1 d . . . . .
H20A H 0.015381 0.593483 0.599954 0.019 Uiso 1 1 calc R U . . .
H20B H 0.033120 0.553607 0.665282 0.019 Uiso 1 1 calc R U . . .
C21 C 0.1407(2) 0.51627(7) 0.58346(8) 0.0141(3) Uani 1 1 d . . . . .
H21A H 0.040547 0.493748 0.569546 0.017 Uiso 1 1 calc R U . . .
H21B H 0.191511 0.530588 0.542772 0.017 Uiso 1 1 calc R U . . .
C22 C 0.71635(19) 0.49262(7) 0.66803(8) 0.0122(3) Uani 1 1 d . . . . .
H22A H 0.724063 0.534999 0.675195 0.015 Uiso 1 1 calc R U . . .
H22B H 0.740037 0.484764 0.620992 0.015 Uiso 1 1 calc R U . . .
C23 C 0.84564(19) 0.46278(6) 0.71320(8) 0.0112(3) Uani 1 1 d . . . . .
C24 C 0.9000(2) 0.48624(6) 0.77527(8) 0.0119(3) Uani 1 1 d . . . . .
C25 C 1.0300(2) 0.45912(7) 0.81206(8) 0.0150(3) Uani 1 1 d . . . . .
H25 H 1.070785 0.475707 0.853007 0.018 Uiso 1 1 calc R U . . .
C26 C 1.1002(2) 0.40837(7) 0.78956(8) 0.0161(3) Uani 1 1 d . . . . .
H26 H 1.189107 0.390677 0.814807 0.019 Uiso 1 1 calc R U . . .
C27 C 1.0403(2) 0.38341(7) 0.73006(8) 0.0148(3) Uani 1 1 d . . . . .
H27 H 1.084615 0.347722 0.715557 0.018 Uiso 1 1 calc R U . . .
C28 C 0.9153(2) 0.41096(7) 0.69191(8) 0.0134(3) Uani 1 1 d . . . . .
H28 H 0.876507 0.394322 0.650716 0.016 Uiso 1 1 calc R U . . .
C29 C 0.6338(2) 0.50477(7) 0.85616(8) 0.0139(3) Uani 1 1 d . . . . .
C30 C 0.5064(2) 0.53515(7) 0.88580(9) 0.0192(4) Uani 1 1 d . . . . .
H30 H 0.500445 0.576092 0.881466 0.023 Uiso 1 1 calc R U . . .
C31 C 0.3890(2) 0.50621(8) 0.92134(10) 0.0227(4) Uani 1 1 d . . . . .
H31 H 0.305592 0.527490 0.942286 0.027 Uiso 1 1 calc R U . . .
C32 C 0.3933(2) 0.44627(8) 0.92635(9) 0.0198(4) Uani 1 1 d . . . . .
H32 H 0.312464 0.426416 0.950369 0.024 Uiso 1 1 calc R U . . .
C33 C 0.5160(2) 0.41549(7) 0.89614(9) 0.0180(3) Uani 1 1 d . . . . .
H33 H 0.518342 0.374417 0.899094 0.022 Uiso 1 1 calc R U . . .
C34 C 0.6356(2) 0.44429(7) 0.86158(9) 0.0172(3) Uani 1 1 d . . . . .
H34 H 0.719621 0.422699 0.841386 0.021 Uiso 1 1 calc R U . . .
C35 C 0.9258(2) 0.57551(7) 0.87482(8) 0.0152(3) Uani 1 1 d . . . . .
C36 C 1.0449(2) 0.61500(7) 0.85508(9) 0.0213(4) Uani 1 1 d . . . . .
H36 H 1.051244 0.624266 0.809182 0.026 Uiso 1 1 calc R U . . .
C37 C 1.1544(2) 0.64095(7) 0.90203(10) 0.0251(4) Uani 1 1 d . . . . .
H37 H 1.237046 0.666843 0.888004 0.030 Uiso 1 1 calc R U . . .
C38 C 1.1424(2) 0.62888(8) 0.96905(10) 0.0251(4) Uani 1 1 d . . . . .
H38 H 1.214637 0.647424 1.001256 0.030 Uiso 1 1 calc R U . . .
C39 C 1.0256(2) 0.58993(9) 0.98917(10) 0.0264(4) Uani 1 1 d . . . . .
H39 H 1.018091 0.581577 1.035250 0.032 Uiso 1 1 calc R U . . .
C40 C 0.9185(2) 0.56272(8) 0.94224(9) 0.0208(4) Uani 1 1 d . . . . .
H40 H 0.840166 0.535295 0.956465 0.025 Uiso 1 1 calc R U . . .
C41 C 0.4612(2) 0.32359(7) 0.71575(9) 0.0170(3) Uani 1 1 d . . . . .
H41A H 0.569105 0.310774 0.736225 0.020 Uiso 1 1 calc R U . . .
H41B H 0.395997 0.340012 0.751636 0.020 Uiso 1 1 calc R U . . .
C42 C 0.3694(2) 0.27074(7) 0.68615(11) 0.0250(4) Uani 1 1 d . . . . .
H42A H 0.431181 0.254828 0.649618 0.038 Uiso 1 1 calc R U . . .
H42B H 0.258553 0.282367 0.669073 0.038 Uiso 1 1 calc R U . . .
H42C H 0.359738 0.241212 0.720806 0.038 Uiso 1 1 calc R U . . .

loop_
_atom_site_aniso_label
_atom_site_aniso_U_11
_atom_site_aniso_U_22
_atom_site_aniso_U_33
_atom_site_aniso_U_23
_atom_site_aniso_U_13
_atom_site_aniso_U_12
Zn1 0.01237(9) 0.01053(8) 0.01062(9) 0.00014(7) -0.00189(7) 0.00049(7)
P1 0.0146(2) 0.01190(18) 0.0127(2) -0.00086(15) -0.00179(16) 0.00120(15)
O1 0.0120(6) 0.0183(6) 0.0107(6) -0.0047(4) -0.0019(4) 0.0001(4)
N1 0.0128(7) 0.0101(6) 0.0110(7) -0.0005(5) -0.0009(5) -0.0011(5)
N2 0.0074(6) 0.0130(6) 0.0102(6) 0.0011(5) -0.0008(5) -0.0005(5)
C1 0.0131(9) 0.0282(9) 0.0219(9) -0.0021(7) -0.0001(7) 0.0013(7)
C2 0.0223(10) 0.0242(9) 0.0230(10) -0.0053(7) -0.0027(8) 0.0086(7)
C3 0.0194(10) 0.0256(9) 0.0166(9) 0.0024(7) -0.0013(7) 0.0069(7)
C4 0.0142(8) 0.0196(8) 0.0138(8) -0.0020(6) -0.0010(6) 0.0032(6)
C5 0.0124(8) 0.0147(7) 0.0120(8) 0.0010(6) 0.0005(6) -0.0008(6)
C6 0.0169(8) 0.0113(7) 0.0129(8) -0.0010(6) 0.0010(6) -0.0002(6)
C7 0.0168(8) 0.0125(7) 0.0105(8) 0.0004(6) -0.0011(6) -0.0034(6)
C8 0.0116(8) 0.0143(7) 0.0121(8) 0.0014(6) -0.0023(6) -0.0015(6)
C9 0.0132(8) 0.0121(7) 0.0110(8) 0.0004(5) 0.0006(6) -0.0009(6)
C10 0.0128(8) 0.0149(7) 0.0089(8) -0.0006(6) 0.0004(6) -0.0016(6)
C11 0.0315(11) 0.0154(8) 0.0198(9) 0.0013(6) -0.0100(8) -0.0068(7)
C12 0.0277(10) 0.0174(8) 0.0190(9) -0.0028(7) -0.0120(8) -0.0006(7)
C13 0.0380(12) 0.0226(9) 0.0124(9) -0.0045(7) -0.0005(8) -0.0027(8)
C14 0.0210(9) 0.0128(7) 0.0139(8) -0.0015(6) -0.0048(7) -0.0021(6)
C15 0.0168(8) 0.0139(7) 0.0099(8) 0.0006(6) -0.0018(6) 0.0007(6)
C16 0.0107(8) 0.0108(7) 0.0116(8) 0.0001(5) 0.0000(6) 0.0001(5)
C17 0.0092(8) 0.0113(7) 0.0125(8) 0.0010(6) -0.0012(6) 0.0008(5)
C18 0.0135(8) 0.0126(7) 0.0161(8) -0.0016(6) -0.0009(6) 0.0007(6)
C19 0.0143(8) 0.0132(7) 0.0208(9) -0.0001(6) 0.0008(7) 0.0019(6)
C20 0.0113(8) 0.0153(8) 0.0203(9) 0.0017(6) 0.0009(7) 0.0019(6)
C21 0.0108(8) 0.0149(7) 0.0164(8) 0.0004(6) -0.0026(6) 0.0013(6)
C22 0.0109(8) 0.0144(7) 0.0112(8) 0.0010(6) -0.0014(6) -0.0016(6)
C23 0.0090(7) 0.0133(7) 0.0114(8) 0.0019(6) 0.0005(6) -0.0028(5)
C24 0.0123(8) 0.0113(7) 0.0123(8) 0.0008(6) 0.0007(6) -0.0005(5)
C25 0.0150(8) 0.0176(8) 0.0121(8) -0.0002(6) -0.0033(6) -0.0009(6)
C26 0.0137(8) 0.0187(8) 0.0156(8) 0.0025(6) -0.0019(7) 0.0034(6)
C27 0.0147(8) 0.0131(7) 0.0168(8) -0.0006(6) 0.0033(6) 0.0016(6)
C28 0.0119(8) 0.0161(7) 0.0123(8) -0.0013(6) -0.0001(6) -0.0021(6)
C29 0.0120(8) 0.0161(8) 0.0134(8) -0.0015(6) -0.0023(6) 0.0005(6)
C30 0.0163(9) 0.0172(8) 0.0238(10) -0.0045(7) -0.0013(7) 0.0023(6)
C31 0.0142(9) 0.0278(9) 0.0266(10) -0.0077(7) 0.0045(7) 0.0027(7)
C32 0.0149(9) 0.0267(9) 0.0179(9) -0.0014(7) 0.0010(7) -0.0024(7)
C33 0.0176(9) 0.0164(8) 0.0200(9) 0.0010(6) 0.0002(7) 0.0008(6)
C34 0.0158(9) 0.0181(8) 0.0179(9) 0.0004(6) 0.0023(7) 0.0033(6)
C35 0.0171(8) 0.0116(7) 0.0167(8) -0.0044(6) -0.0021(7) 0.0030(6)
C36 0.0252(10) 0.0154(8) 0.0228(9) 0.0048(7) -0.0048(8) -0.0019(7)
C37 0.0232(10) 0.0139(8) 0.0369(12) 0.0016(7) -0.0095(8) -0.0034(7)
C38 0.0211(10) 0.0225(9) 0.0307(11) -0.0130(7) -0.0090(8) 0.0032(7)
C39 0.0204(10) 0.0422(11) 0.0164(9) -0.0092(8) -0.0003(8) 0.0023(8)
C40 0.0158(9) 0.0296(9) 0.0171(9) -0.0048(7) 0.0017(7) -0.0011(7)
C41 0.0174(9) 0.0161(8) 0.0173(9) 0.0033(6) -0.0008(7) 0.0017(6)
C42 0.0215(10) 0.0151(8) 0.0389(12) -0.0007(7) 0.0054(8) -0.0005(7)

loop_
_atom_type_symbol
_atom_type_description
_atom_type_scat_dispersion_real
_atom_type_scat_dispersion_imag
_atom_type_scat_source
C C 0.0033 0.0016 'International Tables Vol C Tables 4.2.6.8 and 6.1.1.4'
H H 0.0000 0.0000 'International Tables Vol C Tables 4.2.6.8 and 6.1.1.4'
N N 0.0061 0.0033 'International Tables Vol C Tables 4.2.6.8 and 6.1.1.4'
O O 0.0106 0.0060 'International Tables Vol C Tables 4.2.6.8 and 6.1.1.4'
P P 0.1023 0.0942 'International Tables Vol C Tables 4.2.6.8 and 6.1.1.4'
Zn Zn 0.2839 1.4301 'International Tables Vol C Tables 4.2.6.8 and 6.1.1.4'

loop_
_geom_angle_atom_site_label_1
_geom_angle_atom_site_label_2
_geom_angle_atom_site_label_3
_geom_angle
_geom_angle_site_symmetry_1
_geom_angle_site_symmetry_3
_geom_angle_publ_flag
O1 Zn1 N1 93.63(5) . . ?
O1 Zn1 N2 100.72(5) . . ?
O1 Zn1 C41 124.48(6) . . ?
N1 Zn1 N2 83.18(5) . . ?
C41 Zn1 N1 123.26(6) . . ?
C41 Zn1 N2 121.62(6) . . ?
C24 P1 C29 98.78(7) . . ?
C35 P1 C24 102.75(7) . . ?
C35 P1 C29 103.08(8) . . ?
C10 O1 Zn1 112.39(10) . . ?
Zn1 N1 H1 109.2 . . ?
C15 N1 Zn1 108.50(10) . . ?
C15 N1 H1 109.2 . . ?
C15 N1 C16 115.53(12) . . ?
C16 N1 Zn1 104.94(9) . . ?
C16 N1 H1 109.2 . . ?
Zn1 N2 H2 108.0 . . ?
C17 N2 Zn1 109.43(9) . . ?
C17 N2 H2 108.0 . . ?
C22 N2 Zn1 112.44(9) . . ?
C22 N2 H2 108.0 . . ?
C22 N2 C17 110.95(12) . . ?
H1A C1 H1B 109.5 . . ?
H1A C1 H1C 109.5 . . ?
H1B C1 H1C 109.5 . . ?
C4 C1 H1A 109.5 . . ?
C4 C1 H1B 109.5 . . ?
C4 C1 H1C 109.5 . . ?
H2A C2 H2B 109.5 . . ?
H2A C2 H2C 109.5 . . ?
H2B C2 H2C 109.5 . . ?
C4 C2 H2A 109.5 . . ?
C4 C2 H2B 109.5 . . ?
C4 C2 H2C 109.5 . . ?
H3A C3 H3B 109.5 . . ?
H3A C3 H3C 109.5 . . ?
H3B C3 H3C 109.5 . . ?
C4 C3 H3A 109.5 . . ?
C4 C3 H3B 109.5 . . ?
C4 C3 H3C 109.5 . . ?
C1 C4 C5 109.54(13) . . ?
C2 C4 C1 107.15(14) . . ?
C2 C4 C3 107.19(14) . . ?
C2 C4 C5 112.30(14) . . ?
C3 C4 C1 110.36(14) . . ?
C3 C4 C5 110.23(14) . . ?
C6 C5 C4 121.26(14) . . ?
C6 C5 C10 117.89(15) . . ?
C10 C5 C4 120.84(14) . . ?
C5 C6 H6 117.9 . . ?
C5 C6 C7 124.27(15) . . ?
C7 C6 H6 117.9 . . ?
C6 C7 C14 119.89(14) . . ?
C8 C7 C6 116.86(14) . . ?
C8 C7 C14 123.24(15) . . ?
C7 C8 H8 119.3 . . ?
C7 C8 C9 121.37(15) . . ?
C9 C8 H8 119.3 . . ?
C8 C9 C10 121.33(14) . . ?
C8 C9 C15 120.33(14) . . ?
C10 C9 C15 118.29(14) . . ?
O1 C10 C5 122.61(14) . . ?
O1 C10 C9 119.10(14) . . ?
C9 C10 C5 118.28(14) . . ?
H11A C11 H11B 109.5 . . ?
H11A C11 H11C 109.5 . . ?
H11B C11 H11C 109.5 . . ?
C14 C11 H11A 109.5 . . ?
C14 C11 H11B 109.5 . . ?
C14 C11 H11C 109.5 . . ?
H12A C12 H12B 109.5 . . ?
H12A C12 H12C 109.5 . . ?
H12B C12 H12C 109.5 . . ?
C14 C12 H12A 109.5 . . ?
C14 C12 H12B 109.5 . . ?
C14 C12 H12C 109.5 . . ?
H13A C13 H13B 109.5 . . ?
H13A C13 H13C 109.5 . . ?
H13B C13 H13C 109.5 . . ?
C14 C13 H13A 109.5 . . ?
C14 C13 H13B 109.5 . . ?
C14 C13 H13C 109.5 . . ?
C7 C14 C11 108.76(13) . . ?
C7 C14 C12 112.27(14) . . ?
C7 C14 C13 110.22(14) . . ?
C12 C14 C11 108.28(14) . . ?
C12 C14 C13 108.14(15) . . ?
C13 C14 C11 109.11(14) . . ?
N1 C15 C9 112.36(12) . . ?
N1 C15 H15A 109.1 . . ?
N1 C15 H15B 109.1 . . ?
C9 C15 H15A 109.1 . . ?
C9 C15 H15B 109.1 . . ?
H15A C15 H15B 107.9 . . ?
N1 C16 H16 106.9 . . ?
N1 C16 C17 110.59(12) . . ?
N1 C16 C21 115.05(13) . . ?
C17 C16 H16 106.9 . . ?
C21 C16 H16 106.9 . . ?
C21 C16 C17 110.04(12) . . ?
N2 C17 C16 110.60(12) . . ?
N2 C17 H17 108.2 . . ?
N2 C17 C18 112.06(13) . . ?
C16 C17 H17 108.2 . . ?
C18 C17 C16 109.59(13) . . ?
C18 C17 H17 108.2 . . ?
C17 C18 H18A 109.4 . . ?
C17 C18 H18B 109.4 . . ?
H18A C18 H18B 108.0 . . ?
C19 C18 C17 111.22(13) . . ?
C19 C18 H18A 109.4 . . ?
C19 C18 H18B 109.4 . . ?
C18 C19 H19A 109.4 . . ?
C18 C19 H19B 109.4 . . ?
C18 C19 C20 110.97(13) . . ?
H19A C19 H19B 108.0 . . ?
C20 C19 H19A 109.4 . . ?
C20 C19 H19B 109.4 . . ?
C19 C20 H20A 109.5 . . ?
C19 C20 H20B 109.5 . . ?
C19 C20 C21 110.82(13) . . ?
H20A C20 H20B 108.1 . . ?
C21 C20 H20A 109.5 . . ?
C21 C20 H20B 109.5 . . ?
C16 C21 C20 110.36(13) . . ?
C16 C21 H21A 109.6 . . ?
C16 C21 H21B 109.6 . . ?
C20 C21 H21A 109.6 . . ?
C20 C21 H21B 109.6 . . ?
H21A C21 H21B 108.1 . . ?
N2 C22 H22A 109.0 . . ?
N2 C22 H22B 109.0 . . ?
N2 C22 C23 112.76(12) . . ?
H22A C22 H22B 107.8 . . ?
C23 C22 H22A 109.0 . . ?
C23 C22 H22B 109.0 . . ?
C24 C23 C22 121.96(14) . . ?
C28 C23 C22 118.85(14) . . ?
C28 C23 C24 119.18(14) . . ?
C23 C24 P1 118.41(12) . . ?
C25 C24 P1 122.19(12) . . ?
C25 C24 C23 119.07(14) . . ?
C24 C25 H25 119.5 . . ?
C26 C25 C24 120.93(15) . . ?
C26 C25 H25 119.5 . . ?
C25 C26 H26 120.0 . . ?
C25 C26 C27 119.99(15) . . ?
C27 C26 H26 120.0 . . ?
C26 C27 H27 120.2 . . ?
C28 C27 C26 119.63(15) . . ?
C28 C27 H27 120.2 . . ?
C23 C28 H28 119.5 . . ?
C27 C28 C23 121.04(15) . . ?
C27 C28 H28 119.5 . . ?
C30 C29 P1 117.83(12) . . ?
C34 C29 P1 124.09(13) . . ?
C34 C29 C30 118.01(16) . . ?
C29 C30 H30 119.5 . . ?
C31 C30 C29 120.95(16) . . ?
C31 C30 H30 119.5 . . ?
C30 C31 H31 119.9 . . ?
C32 C31 C30 120.12(16) . . ?
C32 C31 H31 119.9 . . ?
C31 C32 H32 120.2 . . ?
C33 C32 C31 119.69(17) . . ?
C33 C32 H32 120.2 . . ?
C32 C33 H33 119.8 . . ?
C32 C33 C34 120.45(16) . . ?
C34 C33 H33 119.8 . . ?
C29 C34 H34 119.6 . . ?
C33 C34 C29 120.75(16) . . ?
C33 C34 H34 119.6 . . ?
C36 C35 P1 116.78(13) . . ?
C40 C35 P1 124.50(14) . . ?
C40 C35 C36 118.64(16) . . ?
C35 C36 H36 119.6 . . ?
C37 C36 C35 120.72(17) . . ?
C37 C36 H36 119.6 . . ?
C36 C37 H37 120.1 . . ?
C38 C37 C36 119.82(18) . . ?
C38 C37 H37 120.1 . . ?
C37 C38 H38 120.0 . . ?
C39 C38 C37 120.01(17) . . ?
C39 C38 H38 120.0 . . ?
C38 C39 H39 119.8 . . ?
C38 C39 C40 120.38(18) . . ?
C40 C39 H39 119.8 . . ?
C35 C40 C39 120.39(17) . . ?
C35 C40 H40 119.8 . . ?
C39 C40 H40 119.8 . . ?
Zn1 C41 H41A 108.8 . . ?
Zn1 C41 H41B 108.8 . . ?
H41A C41 H41B 107.7 . . ?
C42 C41 Zn1 113.93(12) . . ?
C42 C41 H41A 108.8 . . ?
C42 C41 H41B 108.8 . . ?
C41 C42 H42A 109.5 . . ?
C41 C42 H42B 109.5 . . ?
C41 C42 H42C 109.5 . . ?
H42A C42 H42B 109.5 . . ?
H42A C42 H42C 109.5 . . ?
H42B C42 H42C 109.5 . . ?

loop_
_geom_bond_atom_site_label_1
_geom_bond_atom_site_label_2
_geom_bond_distance
_geom_bond_site_symmetry_2
_geom_bond_publ_flag
Zn1 O1 1.9760(12) . ?
Zn1 N1 2.1256(13) . ?
Zn1 N2 2.1422(13) . ?
Zn1 C41 1.9773(16) . ?
P1 C24 1.8403(16) . ?
P1 C29 1.8422(17) . ?
P1 C35 1.8335(17) . ?
O1 C10 1.3339(18) . ?
N1 H1 1.0000 . ?
N1 C15 1.490(2) . ?
N1 C16 1.4914(19) . ?
N2 H2 1.0000 . ?
N2 C17 1.4970(19) . ?
N2 C22 1.491(2) . ?
C1 H1A 0.9800 . ?
C1 H1B 0.9800 . ?
C1 H1C 0.9800 . ?
C1 C4 1.542(2) . ?
C2 H2A 0.9800 . ?
C2 H2B 0.9800 . ?
C2 H2C 0.9800 . ?
C2 C4 1.538(2) . ?
C3 H3A 0.9800 . ?
C3 H3B 0.9800 . ?
C3 H3C 0.9800 . ?
C3 C4 1.542(2) . ?
C4 C5 1.543(2) . ?
C5 C6 1.392(2) . ?
C5 C10 1.429(2) . ?
C6 H6 0.9500 . ?
C6 C7 1.403(2) . ?
C7 C8 1.389(2) . ?
C7 C14 1.533(2) . ?
C8 H8 0.9500 . ?
C8 C9 1.394(2) . ?
C9 C10 1.414(2) . ?
C9 C15 1.507(2) . ?
C11 H11A 0.9800 . ?
C11 H11B 0.9800 . ?
C11 H11C 0.9800 . ?
C11 C14 1.542(2) . ?
C12 H12A 0.9800 . ?
C12 H12B 0.9800 . ?
C12 H12C 0.9800 . ?
C12 C14 1.535(2) . ?
C13 H13A 0.9800 . ?
C13 H13B 0.9800 . ?
C13 H13C 0.9800 . ?
C13 C14 1.537(3) . ?
C15 H15A 0.9900 . ?
C15 H15B 0.9900 . ?
C16 H16 1.0000 . ?
C16 C17 1.536(2) . ?
C16 C21 1.530(2) . ?
C17 H17 1.0000 . ?
C17 C18 1.535(2) . ?
C18 H18A 0.9900 . ?
C18 H18B 0.9900 . ?
C18 C19 1.529(2) . ?
C19 H19A 0.9900 . ?
C19 H19B 0.9900 . ?
C19 C20 1.529(2) . ?
C20 H20A 0.9900 . ?
C20 H20B 0.9900 . ?
C20 C21 1.534(2) . ?
C21 H21A 0.9900 . ?
C21 H21B 0.9900 . ?
C22 H22A 0.9900 . ?
C22 H22B 0.9900 . ?
C22 C23 1.513(2) . ?
C23 C24 1.408(2) . ?
C23 C28 1.398(2) . ?
C24 C25 1.400(2) . ?
C25 H25 0.9500 . ?
C25 C26 1.387(2) . ?
C26 H26 0.9500 . ?
C26 C27 1.390(2) . ?
C27 H27 0.9500 . ?
C27 C28 1.390(2) . ?
C28 H28 0.9500 . ?
C29 C30 1.404(2) . ?
C29 C34 1.400(2) . ?
C30 H30 0.9500 . ?
C30 C31 1.388(3) . ?
C31 H31 0.9500 . ?
C31 C32 1.387(3) . ?
C32 H32 0.9500 . ?
C32 C33 1.385(2) . ?
C33 H33 0.9500 . ?
C33 C34 1.389(2) . ?
C34 H34 0.9500 . ?
C35 C36 1.398(2) . ?
C35 C40 1.390(2) . ?
C36 H36 0.9500 . ?
C36 C37 1.394(2) . ?
C37 H37 0.9500 . ?
C37 C38 1.382(3) . ?
C38 H38 0.9500 . ?
C38 C39 1.379(3) . ?
C39 H39 0.9500 . ?
C39 C40 1.395(3) . ?
C40 H40 0.9500 . ?
C41 H41A 0.9900 . ?
C41 H41B 0.9900 . ?
C41 C42 1.531(2) . ?
C42 H42A 0.9800 . ?
C42 H42B 0.9800 . ?
C42 H42C 0.9800 . ?

loop_
_geom_torsion_atom_site_label_1
_geom_torsion_atom_site_label_2
_geom_torsion_atom_site_label_3
_geom_torsion_atom_site_label_4
_geom_torsion
_geom_torsion_site_symmetry_1
_geom_torsion_site_symmetry_2
_geom_torsion_site_symmetry_3
_geom_torsion_site_symmetry_4
_geom_torsion_publ_flag
Zn1 O1 C10 C5 -123.07(14) . . . . ?
Zn1 O1 C10 C9 58.27(16) . . . . ?
Zn1 N1 C15 C9 53.82(14) . . . . ?
Zn1 N1 C16 C17 47.71(13) . . . . ?
Zn1 N1 C16 C21 173.13(11) . . . . ?
Zn1 N2 C17 C16 23.36(15) . . . . ?
Zn1 N2 C17 C18 145.97(11) . . . . ?
Zn1 N2 C22 C23 -68.49(14) . . . . ?
P1 C24 C25 C26 170.31(13) . . . . ?
P1 C29 C30 C31 179.28(14) . . . . ?
P1 C29 C34 C33 -177.86(13) . . . . ?
P1 C35 C36 C37 177.22(14) . . . . ?
P1 C35 C40 C39 -175.33(14) . . . . ?
N1 C16 C17 N2 -48.79(17) . . . . ?
N1 C16 C17 C18 -172.83(12) . . . . ?
N1 C16 C21 C20 175.17(13) . . . . ?
N2 C17 C18 C19 179.33(13) . . . . ?
N2 C22 C23 C24 -91.41(17) . . . . ?
N2 C22 C23 C28 89.87(18) . . . . ?
C1 C4 C5 C6 117.76(17) . . . . ?
C1 C4 C5 C10 -61.1(2) . . . . ?
C2 C4 C5 C6 -1.2(2) . . . . ?
C2 C4 C5 C10 179.98(15) . . . . ?
C3 C4 C5 C6 -120.62(17) . . . . ?
C3 C4 C5 C10 60.5(2) . . . . ?
C4 C5 C6 C7 -177.88(15) . . . . ?
C4 C5 C10 O1 -0.4(2) . . . . ?
C4 C5 C10 C9 178.28(14) . . . . ?
C5 C6 C7 C8 -0.9(2) . . . . ?
C5 C6 C7 C14 179.59(15) . . . . ?
C6 C5 C10 O1 -179.27(14) . . . . ?
C6 C5 C10 C9 -0.6(2) . . . . ?
C6 C7 C8 C9 0.3(2) . . . . ?
C6 C7 C14 C11 60.4(2) . . . . ?
C6 C7 C14 C12 -179.79(15) . . . . ?
C6 C7 C14 C13 -59.2(2) . . . . ?
C7 C8 C9 C10 0.0(2) . . . . ?
C7 C8 C9 C15 177.42(15) . . . . ?
C8 C7 C14 C11 -119.12(18) . . . . ?
C8 C7 C14 C12 0.7(2) . . . . ?
C8 C7 C14 C13 121.31(17) . . . . ?
C8 C9 C10 O1 178.85(14) . . . . ?
C8 C9 C10 C5 0.1(2) . . . . ?
C8 C9 C15 N1 115.85(16) . . . . ?
C10 C5 C6 C7 1.0(2) . . . . ?
C10 C9 C15 N1 -66.66(19) . . . . ?
C14 C7 C8 C9 179.87(15) . . . . ?
C15 N1 C16 C17 -71.72(16) . . . . ?
C15 N1 C16 C21 53.70(18) . . . . ?
C15 C9 C10 O1 1.4(2) . . . . ?
C15 C9 C10 C5 -177.34(14) . . . . ?
C16 N1 C15 C9 171.28(13) . . . . ?
C16 C17 C18 C19 -57.50(17) . . . . ?
C17 N2 C22 C23 168.58(13) . . . . ?
C17 C16 C21 C20 -59.13(17) . . . . ?
C17 C18 C19 C20 55.92(18) . . . . ?
C18 C19 C20 C21 -55.40(18) . . . . ?
C19 C20 C21 C16 57.19(18) . . . . ?
C21 C16 C17 N2 -177.00(13) . . . . ?
C21 C16 C17 C18 58.97(17) . . . . ?
C22 N2 C17 C16 148.01(13) . . . . ?
C22 N2 C17 C18 -89.39(15) . . . . ?
C22 C23 C24 P1 12.0(2) . . . . ?
C22 C23 C24 C25 -174.53(14) . . . . ?
C22 C23 C28 C27 176.76(15) . . . . ?
C23 C24 C25 C26 -2.9(2) . . . . ?
C24 P1 C29 C30 -174.01(13) . . . . ?
C24 P1 C29 C34 2.93(16) . . . . ?
C24 P1 C35 C36 84.36(14) . . . . ?
C24 P1 C35 C40 -98.77(15) . . . . ?
C24 C23 C28 C27 -2.0(2) . . . . ?
C24 C25 C26 C27 -0.7(3) . . . . ?
C25 C26 C27 C28 2.9(3) . . . . ?
C26 C27 C28 C23 -1.6(2) . . . . ?
C28 C23 C24 P1 -169.28(12) . . . . ?
C28 C23 C24 C25 4.2(2) . . . . ?
C29 P1 C24 C23 89.79(13) . . . . ?
C29 P1 C24 C25 -83.46(14) . . . . ?
C29 P1 C35 C36 -173.33(13) . . . . ?
C29 P1 C35 C40 3.54(16) . . . . ?
C29 C30 C31 C32 -2.0(3) . . . . ?
C30 C29 C34 C33 -0.9(2) . . . . ?
C30 C31 C32 C33 0.5(3) . . . . ?
C31 C32 C33 C34 0.7(3) . . . . ?
C32 C33 C34 C29 -0.5(3) . . . . ?
C34 C29 C30 C31 2.2(3) . . . . ?
C35 P1 C24 C23 -164.56(13) . . . . ?
C35 P1 C24 C25 22.19(15) . . . . ?
C35 P1 C29 C30 80.61(14) . . . . ?
C35 P1 C29 C34 -102.45(15) . . . . ?
C35 C36 C37 C38 -1.9(3) . . . . ?
C36 C35 C40 C39 1.5(3) . . . . ?
C36 C37 C38 C39 2.0(3) . . . . ?
C37 C38 C39 C40 -0.3(3) . . . . ?
C38 C39 C40 C35 -1.4(3) . . . . ?
C40 C35 C36 C37 0.2(3) . . . . ?
